data_1568439
loop_
_publ_author_name
'Taeufer, T.'
'Dankert, F.'
'Michalik, D.'
'Pospech, J.'
'Bresien, J.'
'Hering-Junghans, C'

_publ_section_title
;
 Photochemical formation and reversible base-induced cleavage of a
 phosphagallene.
;
_journal_issue 11
_journal_name_full 'Chemical science'
_journal_page_first 3018
_journal_page_last 3023
_journal_paper_doi 10.1039/d2sc06292e
_journal_volume 14
_journal_year 2023
_chemical_formula_moiety 'C40 H52 P Ga'
_chemical_formula_sum 'C40 H52 Ga P'
_chemical_formula_weight 633.50
_space_group_crystal_system monoclinic
_space_group_IT_number 14
_space_group_name_Hall '-P 2ybc'
_space_group_name_H-M_alt 'P 1 21/c 1'
_atom_sites_solution_hydrogens geom
_audit_creation_method SHELXL-2014/7
_audit_update_record
;
2022-11-01 deposited with the CCDC.	2023-02-08 downloaded from the CCDC.
;
_cell_angle_alpha 90
_cell_angle_beta 106.0450(10)
_cell_angle_gamma 90
_cell_formula_units_Z 4
_cell_length_a 10.1214(2)
_cell_length_b 22.1032(5)
_cell_length_c 16.8012(4)
_cell_measurement_reflns_used 7803
_cell_measurement_temperature 150(2)
_cell_measurement_theta_max 66.59
_cell_measurement_theta_min 3.39
_cell_volume 3612.27(14)
_computing_cell_refinement 'SAINT (Bruker, 2013)'
_computing_data_collection 'APEX2 (Bruker, 2014)'
_computing_data_reduction SAINT
_computing_molecular_graphics 'ORTEP-3v2.01 (Farrugia, 1997)'
_computing_publication_material 'SHELXL-2014/7 (Sheldrick, 2014)'
_computing_structure_refinement 'SHELXL-2014/7 (Sheldrick, 2014)'
_computing_structure_solution 'SHELXS-97 (Sheldrick, 1997)'
_diffrn_ambient_temperature 150(2)
_diffrn_measured_fraction_theta_full 1.000
_diffrn_measured_fraction_theta_max 1.000
_diffrn_measurement_device_type 'Bruker APEX-II CCD'
_diffrn_measurement_method '\f and \w scans'
_diffrn_radiation_monochromator multilayer
_diffrn_radiation_source microfocus
_diffrn_radiation_type CuK\a
_diffrn_radiation_wavelength 1.54178
_diffrn_reflns_av_R_equivalents 0.0571
_diffrn_reflns_av_unetI/netI 0.0392
_diffrn_reflns_Laue_measured_fraction_full 1.000
_diffrn_reflns_Laue_measured_fraction_max 1.000
_diffrn_reflns_limit_h_max 11
_diffrn_reflns_limit_h_min -10
_diffrn_reflns_limit_k_max 26
_diffrn_reflns_limit_k_min -26
_diffrn_reflns_limit_l_max 18
_diffrn_reflns_limit_l_min -19
_diffrn_reflns_number 39411
_diffrn_reflns_point_group_measured_fraction_full 1.000
_diffrn_reflns_point_group_measured_fraction_max 1.000
_diffrn_reflns_theta_full 65.974
_diffrn_reflns_theta_max 65.974
_diffrn_reflns_theta_min 3.390
_exptl_absorpt_coefficient_mu 1.628
_exptl_absorpt_correction_T_max 0.923
_exptl_absorpt_correction_T_min 0.758
_exptl_absorpt_correction_type multi-scan
_exptl_absorpt_process_details 'SADABS 2014/5'
_exptl_crystal_colour blue
_exptl_crystal_density_diffrn 1.165
_exptl_crystal_description plate
_exptl_crystal_F_000 1352
_exptl_crystal_size_max 0.180
_exptl_crystal_size_mid 0.050
_exptl_crystal_size_min 0.050
_refine_diff_density_max 0.371
_refine_diff_density_min -0.233
_refine_diff_density_rms 0.051
_refine_ls_extinction_method none
_refine_ls_goodness_of_fit_ref 1.028
_refine_ls_hydrogen_treatment constr
_refine_ls_matrix_type full
_refine_ls_number_parameters 392
_refine_ls_number_reflns 6280
_refine_ls_number_restraints 0
_refine_ls_restrained_S_all 1.028
_refine_ls_R_factor_all 0.0416
_refine_ls_R_factor_gt 0.0344
_refine_ls_shift/su_max 0.002
_refine_ls_shift/su_mean 0.000
_refine_ls_structure_factor_coef Fsqd
_refine_ls_weighting_details 'w=1/[\s^2^(Fo^2^)+(0.0518P)^2^+0.5304P] where P=(Fo^2^+2Fc^2^)/3'
_refine_ls_weighting_scheme calc
_refine_ls_wR_factor_gt 0.0847
_refine_ls_wR_factor_ref 0.0902
_reflns_Friedel_coverage 0.000
_reflns_number_gt 5377
_reflns_number_total 6280
_reflns_threshold_expression 'I > 2\s(I)'
_cod_data_source_file d2sc06292e3.cif
_cod_data_source_block AX2265_DipTerPgaCpStar_Cmpd1a
_cod_depositor_comments 'Adding full bibliography for 1568439--1568441.cif.'
_cod_original_sg_symbol_H-M 'P 21/c'
_cod_database_code 1568439
_shelx_shelxl_version_number 2014/7
_shelx_space_group_comment
;
The symmetry employed for this shelxl refinement is uniquely defined
by the following loop, which should always be used as a source of
symmetry information in preference to the above space-group names.
They are only intended as comments.
;
_shelx_estimated_absorpt_t_min 0.758
_shelx_estimated_absorpt_t_max 0.923

loop_
_space_group_symop_operation_xyz
'x, y, z'
'-x, y+1/2, -z+1/2'
'-x, -y, -z'
'x, -y-1/2, z-1/2'

loop_
_atom_site_label
_atom_site_type_symbol
_atom_site_fract_x
_atom_site_fract_y
_atom_site_fract_z
_atom_site_U_iso_or_equiv
_atom_site_adp_type
_atom_site_occupancy
_atom_site_site_symmetry_order
_atom_site_calc_flag
_atom_site_refinement_flags_posn
_atom_site_refinement_flags_adp
_atom_site_refinement_flags_occupancy
_atom_site_disorder_assembly
_atom_site_disorder_group
Ga1 Ga 0.22695(2) 0.37185(2) 0.64014(2) 0.03229(9) Uani 1 1 d . . . . .
P1 P 0.29866(5) 0.27754(2) 0.63826(3) 0.03448(12) Uani 1 1 d . . . . .
C6 C 0.37930(17) 0.29151(7) 0.81902(10) 0.0252(3) Uani 1 1 d . . . . .
C2 C 0.41341(17) 0.19545(7) 0.75823(10) 0.0252(3) Uani 1 1 d . . . . .
C7 C 0.40558(17) 0.15586(7) 0.68475(10) 0.0246(3) Uani 1 1 d . . . . .
C19 C 0.33425(18) 0.35625(7) 0.81689(9) 0.0255(3) Uani 1 1 d . . . . .
C12 C 0.51755(17) 0.15451(7) 0.65036(10) 0.0249(3) Uani 1 1 d . . . . .
C3 C 0.47097(18) 0.17241(7) 0.83703(11) 0.0292(3) Uani 1 1 d . . . . .
H3 H 0.5023 0.1317 0.8432 0.035 Uiso 1 1 calc R U . . .
C16 C 0.64234(18) 0.19477(8) 0.68448(11) 0.0288(3) Uani 1 1 d . . . . .
H16 H 0.6145 0.2276 0.7176 0.035 Uiso 1 1 calc R U . . .
C31 C 0.02278(19) 0.38476(8) 0.52348(11) 0.0324(4) Uani 1 1 d . . . . .
C21 C 0.17134(19) 0.43135(8) 0.83438(11) 0.0307(3) Uani 1 1 d . . . . .
H21 H 0.0840 0.4415 0.8413 0.037 Uiso 1 1 calc R U . . .
C20 C 0.20492(18) 0.37052(7) 0.82772(10) 0.0266(3) Uani 1 1 d . . . . .
C11 C 0.51337(18) 0.11537(8) 0.58481(10) 0.0278(3) Uani 1 1 d . . . . .
H11 H 0.5889 0.1139 0.5616 0.033 Uiso 1 1 calc R U . . .
C5 C 0.43713(18) 0.26690(8) 0.89727(10) 0.0298(3) Uani 1 1 d . . . . .
H5 H 0.4448 0.2912 0.9449 0.036 Uiso 1 1 calc R U . . .
C24 C 0.42716(18) 0.40304(8) 0.81096(10) 0.0291(3) Uani 1 1 d . . . . .
C8 C 0.28991(18) 0.11927(7) 0.65177(10) 0.0269(3) Uani 1 1 d . . . . .
C33 C 0.2281(2) 0.42738(8) 0.51937(11) 0.0342(4) Uani 1 1 d . . . . .
C9 C 0.28988(18) 0.08081(8) 0.58588(11) 0.0306(4) Uani 1 1 d . . . . .
H9 H 0.2123 0.0557 0.5633 0.037 Uiso 1 1 calc R U . . .
C10 C 0.40038(19) 0.07856(8) 0.55299(10) 0.0301(3) Uani 1 1 d . . . . .
H10 H 0.3990 0.0518 0.5085 0.036 Uiso 1 1 calc R U . . .
C1 C 0.36608(17) 0.25653(7) 0.74698(10) 0.0257(3) Uani 1 1 d . . . . .
C22 C 0.2630(2) 0.47680(8) 0.83105(11) 0.0342(4) Uani 1 1 d . . . . .
H22 H 0.2393 0.5178 0.8371 0.041 Uiso 1 1 calc R U . . .
C4 C 0.48364(19) 0.20764(8) 0.90700(10) 0.0318(4) Uani 1 1 d . . . . .
H4 H 0.5235 0.1915 0.9607 0.038 Uiso 1 1 calc R U . . .
C32 C 0.13152(19) 0.38217(8) 0.48546(11) 0.0310(4) Uani 1 1 d . . . . .
C23 C 0.3893(2) 0.46296(8) 0.81892(11) 0.0328(4) Uani 1 1 d . . . . .
H23 H 0.4511 0.4947 0.8160 0.039 Uiso 1 1 calc R U . . .
C35 C 0.0510(2) 0.43230(9) 0.58253(11) 0.0371(4) Uani 1 1 d . . . . .
C13 C 0.1650(2) 0.12208(9) 0.68554(12) 0.0347(4) Uani 1 1 d . . . . .
H13 H 0.1794 0.1565 0.7257 0.042 Uiso 1 1 calc R U . . .
C28 C 0.5679(2) 0.38841(9) 0.80065(12) 0.0361(4) Uani 1 1 d . . . . .
H28 H 0.5668 0.3454 0.7820 0.043 Uiso 1 1 calc R U . . .
C25 C 0.10291(19) 0.32194(8) 0.83502(11) 0.0316(4) Uani 1 1 d . . . . .
H25 H 0.1440 0.2817 0.8288 0.038 Uiso 1 1 calc R U . . .
C27 C 0.0769(2) 0.32390(9) 0.92039(13) 0.0398(4) Uani 1 1 d . . . . .
H27A H 0.1632 0.3165 0.9632 0.060 Uiso 1 1 calc R U . . .
H27B H 0.0098 0.2927 0.9236 0.060 Uiso 1 1 calc R U . . .
H27C H 0.0408 0.3638 0.9291 0.060 Uiso 1 1 calc R U . . .
C34 C 0.1821(2) 0.45887(8) 0.58133(12) 0.0381(4) Uani 1 1 d . . . . .
C17 C 0.7588(2) 0.15899(9) 0.74318(12) 0.0370(4) Uani 1 1 d . . . . .
H17A H 0.7272 0.1429 0.7890 0.056 Uiso 1 1 calc R U . . .
H17B H 0.8378 0.1857 0.7651 0.056 Uiso 1 1 calc R U . . .
H17C H 0.7861 0.1255 0.7129 0.056 Uiso 1 1 calc R U . . .
C26 C -0.0330(2) 0.32763(11) 0.76697(14) 0.0476(5) Uani 1 1 d . . . . .
H26A H -0.0723 0.3679 0.7695 0.071 Uiso 1 1 calc R U . . .
H26B H -0.0974 0.2967 0.7751 0.071 Uiso 1 1 calc R U . . .
H26C H -0.0163 0.3220 0.7127 0.071 Uiso 1 1 calc R U . . .
C18 C 0.6914(2) 0.22504(11) 0.61603(13) 0.0464(5) Uani 1 1 d . . . . .
H18A H 0.7224 0.1940 0.5836 0.070 Uiso 1 1 calc R U . . .
H18B H 0.7677 0.2525 0.6408 0.070 Uiso 1 1 calc R U . . .
H18C H 0.6155 0.2480 0.5798 0.070 Uiso 1 1 calc R U . . .
C37 C 0.1449(2) 0.33588(9) 0.42301(12) 0.0403(4) Uani 1 1 d . . . . .
H37A H 0.1945 0.3535 0.3861 0.060 Uiso 1 1 calc R U . . .
H37B H 0.0531 0.3231 0.3904 0.060 Uiso 1 1 calc R U . . .
H37C H 0.1956 0.3008 0.4516 0.060 Uiso 1 1 calc R U . . .
C36 C -0.0940(2) 0.34073(10) 0.50791(14) 0.0450(5) Uani 1 1 d . . . . .
H36A H -0.1367 0.3372 0.4482 0.067 Uiso 1 1 calc R U . . .
H36B H -0.1624 0.3551 0.5350 0.067 Uiso 1 1 calc R U . . .
H36C H -0.0594 0.3011 0.5304 0.067 Uiso 1 1 calc R U . . .
C15 C 0.1499(3) 0.06461(10) 0.73236(16) 0.0500(5) Uani 1 1 d . . . . .
H15A H 0.1380 0.0299 0.6948 0.075 Uiso 1 1 calc R U . . .
H15B H 0.0695 0.0683 0.7538 0.075 Uiso 1 1 calc R U . . .
H15C H 0.2326 0.0588 0.7786 0.075 Uiso 1 1 calc R U . . .
C29 C 0.6041(2) 0.42828(14) 0.73570(17) 0.0578(6) Uani 1 1 d . . . . .
H29A H 0.6136 0.4703 0.7549 0.087 Uiso 1 1 calc R U . . .
H29B H 0.5310 0.4256 0.6836 0.087 Uiso 1 1 calc R U . . .
H29C H 0.6910 0.4145 0.7269 0.087 Uiso 1 1 calc R U . . .
C38 C 0.3574(2) 0.44027(11) 0.49551(15) 0.0488(5) Uani 1 1 d . . . . .
H38A H 0.4102 0.4028 0.4981 0.073 Uiso 1 1 calc R U . . .
H38B H 0.4126 0.4700 0.5338 0.073 Uiso 1 1 calc R U . . .
H38C H 0.3340 0.4564 0.4390 0.073 Uiso 1 1 calc R U . . .
C39 C 0.2371(3) 0.51852(9) 0.61970(15) 0.0579(7) Uani 1 1 d . . . . .
H39A H 0.3378 0.5178 0.6350 0.087 Uiso 1 1 calc R U . . .
H39B H 0.2062 0.5254 0.6693 0.087 Uiso 1 1 calc R U . . .
H39C H 0.2031 0.5511 0.5798 0.087 Uiso 1 1 calc R U . . .
C40 C -0.0455(3) 0.45873(12) 0.62664(14) 0.0553(6) Uani 1 1 d . . . . .
H40A H -0.0876 0.4955 0.5979 0.083 Uiso 1 1 calc R U . . .
H40B H 0.0055 0.4688 0.6837 0.083 Uiso 1 1 calc R U . . .
H40C H -0.1174 0.4292 0.6272 0.083 Uiso 1 1 calc R U . . .
C30 C 0.6768(2) 0.39424(13) 0.88396(15) 0.0546(6) Uani 1 1 d . . . . .
H30A H 0.6762 0.4356 0.9050 0.082 Uiso 1 1 calc R U . . .
H30B H 0.7676 0.3853 0.8767 0.082 Uiso 1 1 calc R U . . .
H30C H 0.6565 0.3656 0.9235 0.082 Uiso 1 1 calc R U . . .
C14 C 0.0333(2) 0.13474(16) 0.61722(17) 0.0648(8) Uani 1 1 d . . . . .
H14A H 0.0441 0.1721 0.5883 0.097 Uiso 1 1 calc R U . . .
H14B H -0.0436 0.1392 0.6417 0.097 Uiso 1 1 calc R U . . .
H14C H 0.0147 0.1010 0.5778 0.097 Uiso 1 1 calc R U . . .

loop_
_atom_site_aniso_label
_atom_site_aniso_U_11
_atom_site_aniso_U_22
_atom_site_aniso_U_33
_atom_site_aniso_U_23
_atom_site_aniso_U_13
_atom_site_aniso_U_12
Ga1 0.04458(14) 0.02040(12) 0.02878(13) 0.00319(8) 0.00494(9) 0.00935(8)
P1 0.0562(3) 0.0236(2) 0.0198(2) 0.00133(15) 0.00410(18) 0.01366(18)
C6 0.0297(8) 0.0213(8) 0.0240(8) 0.0004(6) 0.0063(6) 0.0014(6)
C2 0.0306(8) 0.0209(7) 0.0241(8) 0.0022(6) 0.0076(6) 0.0047(6)
C7 0.0324(8) 0.0186(7) 0.0217(7) 0.0053(6) 0.0057(6) 0.0067(6)
C19 0.0337(8) 0.0222(8) 0.0185(7) -0.0011(6) 0.0036(6) 0.0022(6)
C12 0.0295(8) 0.0191(7) 0.0247(8) 0.0038(6) 0.0051(6) 0.0039(6)
C3 0.0389(9) 0.0209(7) 0.0273(8) 0.0042(6) 0.0080(7) 0.0072(6)
C16 0.0316(8) 0.0256(8) 0.0274(8) 0.0008(6) 0.0050(7) 0.0004(6)
C31 0.0384(9) 0.0289(8) 0.0267(8) 0.0073(7) 0.0035(7) 0.0096(7)
C21 0.0356(9) 0.0259(8) 0.0287(8) -0.0027(6) 0.0057(7) 0.0077(7)
C20 0.0339(8) 0.0236(8) 0.0205(7) -0.0014(6) 0.0045(6) 0.0023(6)
C11 0.0315(8) 0.0270(8) 0.0257(8) 0.0023(6) 0.0093(6) 0.0063(6)
C5 0.0391(9) 0.0266(8) 0.0221(8) -0.0029(6) 0.0059(7) 0.0019(7)
C24 0.0334(9) 0.0277(8) 0.0239(8) -0.0009(6) 0.0041(6) -0.0005(7)
C8 0.0316(8) 0.0224(7) 0.0266(8) 0.0041(6) 0.0079(6) 0.0042(6)
C33 0.0452(10) 0.0247(8) 0.0285(8) 0.0070(7) 0.0032(7) 0.0022(7)
C9 0.0323(8) 0.0260(8) 0.0304(9) -0.0018(6) 0.0036(7) -0.0005(6)
C10 0.0386(9) 0.0257(8) 0.0246(8) -0.0039(6) 0.0062(7) 0.0046(7)
C1 0.0314(8) 0.0214(8) 0.0230(8) 0.0029(6) 0.0052(6) 0.0047(6)
C22 0.0483(10) 0.0196(8) 0.0299(9) -0.0020(6) 0.0026(7) 0.0053(7)
C4 0.0427(9) 0.0298(8) 0.0205(8) 0.0044(6) 0.0045(7) 0.0060(7)
C32 0.0408(9) 0.0248(8) 0.0246(8) 0.0054(6) 0.0044(7) 0.0056(7)
C23 0.0423(10) 0.0243(8) 0.0283(8) -0.0014(6) 0.0041(7) -0.0059(7)
C35 0.0517(11) 0.0289(8) 0.0276(8) 0.0077(7) 0.0057(8) 0.0186(8)
C13 0.0362(9) 0.0349(9) 0.0364(10) 0.0033(7) 0.0159(8) 0.0022(7)
C28 0.0348(9) 0.0371(9) 0.0362(10) 0.0002(8) 0.0098(8) -0.0017(7)
C25 0.0361(9) 0.0261(8) 0.0330(9) -0.0022(7) 0.0100(7) 0.0004(7)
C27 0.0459(10) 0.0376(10) 0.0385(10) 0.0015(8) 0.0159(8) -0.0012(8)
C34 0.0571(11) 0.0210(8) 0.0285(9) 0.0027(7) -0.0013(8) 0.0082(8)
C17 0.0340(9) 0.0379(10) 0.0344(9) 0.0051(8) 0.0015(7) -0.0014(7)
C26 0.0428(11) 0.0539(12) 0.0412(11) -0.0002(9) 0.0036(9) -0.0153(9)
C18 0.0475(11) 0.0494(12) 0.0356(10) 0.0120(9) 0.0001(8) -0.0182(9)
C37 0.0528(11) 0.0368(10) 0.0298(9) -0.0032(8) 0.0091(8) 0.0011(8)
C36 0.0430(11) 0.0436(11) 0.0447(11) 0.0106(9) 0.0061(9) 0.0014(8)
C15 0.0607(13) 0.0426(11) 0.0568(13) 0.0085(10) 0.0333(11) -0.0028(10)
C29 0.0421(11) 0.0746(17) 0.0600(14) 0.0191(13) 0.0197(10) -0.0020(11)
C38 0.0515(12) 0.0459(12) 0.0466(12) 0.0084(9) 0.0096(9) -0.0072(9)
C39 0.0970(19) 0.0201(9) 0.0402(11) 0.0002(8) -0.0086(11) 0.0038(10)
C40 0.0728(15) 0.0553(13) 0.0380(11) 0.0094(10) 0.0155(10) 0.0400(12)
C30 0.0367(11) 0.0751(16) 0.0472(12) 0.0002(11) 0.0036(9) 0.0083(10)
C14 0.0351(11) 0.112(2) 0.0525(14) 0.0185(14) 0.0202(10) 0.0180(12)

loop_
_atom_type_symbol
_atom_type_description
_atom_type_scat_dispersion_real
_atom_type_scat_dispersion_imag
_atom_type_scat_source
C C 0.0181 0.0091 'International Tables Vol C Tables 4.2.6.8 and 6.1.1.4'
H H 0.0000 0.0000 'International Tables Vol C Tables 4.2.6.8 and 6.1.1.4'
P P 0.2955 0.4335 'International Tables Vol C Tables 4.2.6.8 and 6.1.1.4'
Ga Ga -1.2846 0.7763 'International Tables Vol C Tables 4.2.6.8 and 6.1.1.4'

loop_
_geom_angle_atom_site_label_1
_geom_angle_atom_site_label_2
_geom_angle_atom_site_label_3
_geom_angle
_geom_angle_site_symmetry_1
_geom_angle_site_symmetry_3
_geom_angle_publ_flag
C34 Ga1 P1 149.82(6) . . ?
C34 Ga1 C35 38.85(8) . . ?
P1 Ga1 C35 141.94(6) . . ?
C34 Ga1 C33 36.48(7) . . ?
P1 Ga1 C33 113.34(5) . . ?
C35 Ga1 C33 60.63(7) . . ?
C34 Ga1 C31 60.17(7) . . ?
P1 Ga1 C31 107.90(5) . . ?
C35 Ga1 C31 35.04(7) . . ?
C33 Ga1 C31 57.04(7) . . ?
C34 Ga1 C32 58.24(7) . . ?
P1 Ga1 C32 95.99(4) . . ?
C35 Ga1 C32 57.59(6) . . ?
C33 Ga1 C32 33.16(6) . . ?
C31 Ga1 C32 33.18(6) . . ?
C1 P1 Ga1 105.02(5) . . ?
C5 C6 C1 120.72(15) . . ?
C5 C6 C19 116.15(14) . . ?
C1 C6 C19 123.12(14) . . ?
C3 C2 C1 120.69(15) . . ?
C3 C2 C7 119.00(14) . . ?
C1 C2 C7 120.28(14) . . ?
C8 C7 C12 120.25(15) . . ?
C8 C7 C2 120.67(15) . . ?
C12 C7 C2 119.06(15) . . ?
C20 C19 C24 120.26(15) . . ?
C20 C19 C6 119.92(15) . . ?
C24 C19 C6 119.60(15) . . ?
C11 C12 C7 119.08(15) . . ?
C11 C12 C16 120.14(15) . . ?
C7 C12 C16 120.78(15) . . ?
C4 C3 C2 121.27(15) . . ?
C4 C3 H3 119.4 . . ?
C2 C3 H3 119.4 . . ?
C12 C16 C18 112.41(15) . . ?
C12 C16 C17 110.60(14) . . ?
C18 C16 C17 111.01(16) . . ?
C12 C16 H16 107.5 . . ?
C18 C16 H16 107.5 . . ?
C17 C16 H16 107.5 . . ?
C32 C31 C35 108.28(18) . . ?
C32 C31 C36 124.65(18) . . ?
C35 C31 C36 126.87(19) . . ?
C32 C31 Ga1 76.51(10) . . ?
C35 C31 Ga1 64.08(10) . . ?
C36 C31 Ga1 121.11(12) . . ?
C22 C21 C20 121.07(17) . . ?
C22 C21 H21 119.5 . . ?
C20 C21 H21 119.5 . . ?
C21 C20 C19 118.77(16) . . ?
C21 C20 C25 119.19(16) . . ?
C19 C20 C25 122.00(15) . . ?
C10 C11 C12 120.79(16) . . ?
C10 C11 H11 119.6 . . ?
C12 C11 H11 119.6 . . ?
C4 C5 C6 121.37(15) . . ?
C4 C5 H5 119.3 . . ?
C6 C5 H5 119.3 . . ?
C23 C24 C19 118.68(16) . . ?
C23 C24 C28 120.33(16) . . ?
C19 C24 C28 120.92(16) . . ?
C9 C8 C7 118.75(16) . . ?
C9 C8 C13 120.14(16) . . ?
C7 C8 C13 121.11(16) . . ?
C32 C33 C34 108.16(18) . . ?
C32 C33 C38 126.04(18) . . ?
C34 C33 C38 125.80(19) . . ?
C32 C33 Ga1 79.15(10) . . ?
C34 C33 Ga1 63.31(10) . . ?
C38 C33 Ga1 122.53(13) . . ?
C10 C9 C8 121.17(16) . . ?
C10 C9 H9 119.4 . . ?
C8 C9 H9 119.4 . . ?
C9 C10 C11 119.93(16) . . ?
C9 C10 H10 120.0 . . ?
C11 C10 H10 120.0 . . ?
C6 C1 C2 117.12(15) . . ?
C6 C1 P1 129.78(12) . . ?
C2 C1 P1 113.09(12) . . ?
C21 C22 C23 120.27(16) . . ?
C21 C22 H22 119.9 . . ?
C23 C22 H22 119.9 . . ?
C5 C4 C3 118.82(15) . . ?
C5 C4 H4 120.6 . . ?
C3 C4 H4 120.6 . . ?
C33 C32 C31 109.16(17) . . ?
C33 C32 C37 125.67(18) . . ?
C31 C32 C37 125.06(18) . . ?
C33 C32 Ga1 67.70(10) . . ?
C31 C32 Ga1 70.31(10) . . ?
C37 C32 Ga1 125.26(12) . . ?
C22 C23 C24 120.90(16) . . ?
C22 C23 H23 119.5 . . ?
C24 C23 H23 119.5 . . ?
C31 C35 C34 107.27(17) . . ?
C31 C35 C40 127.0(2) . . ?
C34 C35 C40 124.8(2) . . ?
C31 C35 Ga1 80.88(10) . . ?
C34 C35 Ga1 67.97(10) . . ?
C40 C35 Ga1 124.91(13) . . ?
C8 C13 C15 111.74(16) . . ?
C8 C13 C14 111.72(16) . . ?
C15 C13 C14 110.5(2) . . ?
C8 C13 H13 107.6 . . ?
C15 C13 H13 107.6 . . ?
C14 C13 H13 107.6 . . ?
C24 C28 C29 112.20(17) . . ?
C24 C28 C30 109.87(16) . . ?
C29 C28 C30 110.57(19) . . ?
C24 C28 H28 108.0 . . ?
C29 C28 H28 108.0 . . ?
C30 C28 H28 108.0 . . ?
C20 C25 C27 110.69(15) . . ?
C20 C25 C26 111.85(15) . . ?
C27 C25 C26 110.22(17) . . ?
C20 C25 H25 108.0 . . ?
C27 C25 H25 108.0 . . ?
C26 C25 H25 108.0 . . ?
C25 C27 H27A 109.5 . . ?
C25 C27 H27B 109.5 . . ?
H27A C27 H27B 109.5 . . ?
C25 C27 H27C 109.5 . . ?
H27A C27 H27C 109.5 . . ?
H27B C27 H27C 109.5 . . ?
C33 C34 C35 107.11(17) . . ?
C33 C34 C39 125.5(2) . . ?
C35 C34 C39 125.3(2) . . ?
C33 C34 Ga1 80.21(10) . . ?
C35 C34 Ga1 73.18(10) . . ?
C39 C34 Ga1 125.46(13) . . ?
C16 C17 H17A 109.5 . . ?
C16 C17 H17B 109.5 . . ?
H17A C17 H17B 109.5 . . ?
C16 C17 H17C 109.5 . . ?
H17A C17 H17C 109.5 . . ?
H17B C17 H17C 109.5 . . ?
C25 C26 H26A 109.5 . . ?
C25 C26 H26B 109.5 . . ?
H26A C26 H26B 109.5 . . ?
C25 C26 H26C 109.5 . . ?
H26A C26 H26C 109.5 . . ?
H26B C26 H26C 109.5 . . ?
C16 C18 H18A 109.5 . . ?
C16 C18 H18B 109.5 . . ?
H18A C18 H18B 109.5 . . ?
C16 C18 H18C 109.5 . . ?
H18A C18 H18C 109.5 . . ?
H18B C18 H18C 109.5 . . ?
C32 C37 H37A 109.5 . . ?
C32 C37 H37B 109.5 . . ?
H37A C37 H37B 109.5 . . ?
C32 C37 H37C 109.5 . . ?
H37A C37 H37C 109.5 . . ?
H37B C37 H37C 109.5 . . ?
C31 C36 H36A 109.5 . . ?
C31 C36 H36B 109.5 . . ?
H36A C36 H36B 109.5 . . ?
C31 C36 H36C 109.5 . . ?
H36A C36 H36C 109.5 . . ?
H36B C36 H36C 109.5 . . ?
C13 C15 H15A 109.5 . . ?
C13 C15 H15B 109.5 . . ?
H15A C15 H15B 109.5 . . ?
C13 C15 H15C 109.5 . . ?
H15A C15 H15C 109.5 . . ?
H15B C15 H15C 109.5 . . ?
C28 C29 H29A 109.5 . . ?
C28 C29 H29B 109.5 . . ?
H29A C29 H29B 109.5 . . ?
C28 C29 H29C 109.5 . . ?
H29A C29 H29C 109.5 . . ?
H29B C29 H29C 109.5 . . ?
C33 C38 H38A 109.5 . . ?
C33 C38 H38B 109.5 . . ?
H38A C38 H38B 109.5 . . ?
C33 C38 H38C 109.5 . . ?
H38A C38 H38C 109.5 . . ?
H38B C38 H38C 109.5 . . ?
C34 C39 H39A 109.5 . . ?
C34 C39 H39B 109.5 . . ?
H39A C39 H39B 109.5 . . ?
C34 C39 H39C 109.5 . . ?
H39A C39 H39C 109.5 . . ?
H39B C39 H39C 109.5 . . ?
C35 C40 H40A 109.5 . . ?
C35 C40 H40B 109.5 . . ?
H40A C40 H40B 109.5 . . ?
C35 C40 H40C 109.5 . . ?
H40A C40 H40C 109.5 . . ?
H40B C40 H40C 109.5 . . ?
C28 C30 H30A 109.5 . . ?
C28 C30 H30B 109.5 . . ?
H30A C30 H30B 109.5 . . ?
C28 C30 H30C 109.5 . . ?
H30A C30 H30C 109.5 . . ?
H30B C30 H30C 109.5 . . ?
C13 C14 H14A 109.5 . . ?
C13 C14 H14B 109.5 . . ?
H14A C14 H14B 109.5 . . ?
C13 C14 H14C 109.5 . . ?
H14A C14 H14C 109.5 . . ?
H14B C14 H14C 109.5 . . ?

loop_
_geom_bond_atom_site_label_1
_geom_bond_atom_site_label_2
_geom_bond_distance
_geom_bond_site_symmetry_2
_geom_bond_publ_flag
Ga1 C34 2.1526(18) . ?
Ga1 P1 2.2104(5) . ?
Ga1 C35 2.2229(18) . ?
Ga1 C33 2.3742(18) . ?
Ga1 C31 2.4402(18) . ?
Ga1 C32 2.5202(17) . ?
P1 C1 1.8244(16) . ?
C6 C5 1.393(2) . ?
C6 C1 1.411(2) . ?
C6 C19 1.499(2) . ?
C2 C3 1.388(2) . ?
C2 C1 1.428(2) . ?
C2 C7 1.497(2) . ?
C7 C8 1.405(3) . ?
C7 C12 1.407(2) . ?
C19 C20 1.406(3) . ?
C19 C24 1.420(3) . ?
C12 C11 1.392(2) . ?
C12 C16 1.522(2) . ?
C3 C4 1.386(3) . ?
C3 H3 0.9500 . ?
C16 C18 1.527(3) . ?
C16 C17 1.531(2) . ?
C16 H16 1.0000 . ?
C31 C32 1.418(3) . ?
C31 C35 1.419(3) . ?
C31 C36 1.498(3) . ?
C21 C22 1.379(3) . ?
C21 C20 1.399(2) . ?
C21 H21 0.9500 . ?
C20 C25 1.518(2) . ?
C11 C10 1.385(3) . ?
C11 H11 0.9500 . ?
C5 C4 1.386(3) . ?
C5 H5 0.9500 . ?
C24 C23 1.395(3) . ?
C24 C28 1.516(3) . ?
C8 C9 1.396(3) . ?
C8 C13 1.523(2) . ?
C33 C32 1.404(3) . ?
C33 C34 1.432(3) . ?
C33 C38 1.499(3) . ?
C9 C10 1.379(3) . ?
C9 H9 0.9500 . ?
C10 H10 0.9500 . ?
C22 C23 1.383(3) . ?
C22 H22 0.9500 . ?
C4 H4 0.9500 . ?
C32 C37 1.498(3) . ?
C23 H23 0.9500 . ?
C35 C34 1.457(3) . ?
C35 C40 1.498(3) . ?
C13 C15 1.524(3) . ?
C13 C14 1.526(3) . ?
C13 H13 1.0000 . ?
C28 C29 1.524(3) . ?
C28 C30 1.529(3) . ?
C28 H28 1.0000 . ?
C25 C27 1.529(3) . ?
C25 C26 1.532(3) . ?
C25 H25 1.0000 . ?
C27 H27A 0.9800 . ?
C27 H27B 0.9800 . ?
C27 H27C 0.9800 . ?
C34 C39 1.505(3) . ?
C17 H17A 0.9800 . ?
C17 H17B 0.9800 . ?
C17 H17C 0.9800 . ?
C26 H26A 0.9800 . ?
C26 H26B 0.9800 . ?
C26 H26C 0.9800 . ?
C18 H18A 0.9800 . ?
C18 H18B 0.9800 . ?
C18 H18C 0.9800 . ?
C37 H37A 0.9800 . ?
C37 H37B 0.9800 . ?
C37 H37C 0.9800 . ?
C36 H36A 0.9800 . ?
C36 H36B 0.9800 . ?
C36 H36C 0.9800 . ?
C15 H15A 0.9800 . ?
C15 H15B 0.9800 . ?
C15 H15C 0.9800 . ?
C29 H29A 0.9800 . ?
C29 H29B 0.9800 . ?
C29 H29C 0.9800 . ?
C38 H38A 0.9800 . ?
C38 H38B 0.9800 . ?
C38 H38C 0.9800 . ?
C39 H39A 0.9800 . ?
C39 H39B 0.9800 . ?
C39 H39C 0.9800 . ?
C40 H40A 0.9800 . ?
C40 H40B 0.9800 . ?
C40 H40C 0.9800 . ?
C30 H30A 0.9800 . ?
C30 H30B 0.9800 . ?
C30 H30C 0.9800 . ?
C14 H14A 0.9800 . ?
C14 H14B 0.9800 . ?
C14 H14C 0.9800 . ?

loop_
_geom_torsion_atom_site_label_1
_geom_torsion_atom_site_label_2
_geom_torsion_atom_site_label_3
_geom_torsion_atom_site_label_4
_geom_torsion
_geom_torsion_site_symmetry_1
_geom_torsion_site_symmetry_2
_geom_torsion_site_symmetry_3
_geom_torsion_site_symmetry_4
_geom_torsion_publ_flag
C3 C2 C7 C8 90.2(2) . . . . ?
C1 C2 C7 C8 -91.74(19) . . . . ?
C3 C2 C7 C12 -88.1(2) . . . . ?
C1 C2 C7 C12 89.97(19) . . . . ?
C5 C6 C19 C20 -83.3(2) . . . . ?
C1 C6 C19 C20 97.15(19) . . . . ?
C5 C6 C19 C24 91.41(19) . . . . ?
C1 C6 C19 C24 -88.2(2) . . . . ?
C8 C7 C12 C11 -1.6(2) . . . . ?
C2 C7 C12 C11 176.66(14) . . . . ?
C8 C7 C12 C16 178.88(14) . . . . ?
C2 C7 C12 C16 -2.8(2) . . . . ?
C1 C2 C3 C4 0.3(3) . . . . ?
C7 C2 C3 C4 178.44(16) . . . . ?
C11 C12 C16 C18 44.6(2) . . . . ?
C7 C12 C16 C18 -135.96(17) . . . . ?
C11 C12 C16 C17 -80.15(19) . . . . ?
C7 C12 C16 C17 99.33(18) . . . . ?
C22 C21 C20 C19 -0.4(3) . . . . ?
C22 C21 C20 C25 177.68(16) . . . . ?
C24 C19 C20 C21 -1.4(2) . . . . ?
C6 C19 C20 C21 173.21(15) . . . . ?
C24 C19 C20 C25 -179.52(15) . . . . ?
C6 C19 C20 C25 -4.9(2) . . . . ?
C7 C12 C11 C10 0.6(2) . . . . ?
C16 C12 C11 C10 -179.86(15) . . . . ?
C1 C6 C5 C4 0.1(3) . . . . ?
C19 C6 C5 C4 -179.45(16) . . . . ?
C20 C19 C24 C23 2.2(2) . . . . ?
C6 C19 C24 C23 -172.52(15) . . . . ?
C20 C19 C24 C28 179.02(15) . . . . ?
C6 C19 C24 C28 4.3(2) . . . . ?
C12 C7 C8 C9 1.5(2) . . . . ?
C2 C7 C8 C9 -176.82(15) . . . . ?
C12 C7 C8 C13 -177.25(15) . . . . ?
C2 C7 C8 C13 4.5(2) . . . . ?
C7 C8 C9 C10 -0.3(2) . . . . ?
C13 C8 C9 C10 178.44(16) . . . . ?
C8 C9 C10 C11 -0.7(3) . . . . ?
C12 C11 C10 C9 0.5(3) . . . . ?
C5 C6 C1 C2 0.4(2) . . . . ?
C19 C6 C1 C2 179.96(15) . . . . ?
C5 C6 C1 P1 -178.52(14) . . . . ?
C19 C6 C1 P1 1.0(3) . . . . ?
C3 C2 C1 C6 -0.6(2) . . . . ?
C7 C2 C1 C6 -178.72(15) . . . . ?
C3 C2 C1 P1 178.46(14) . . . . ?
C7 C2 C1 P1 0.4(2) . . . . ?
Ga1 P1 C1 C6 -3.12(17) . . . . ?
Ga1 P1 C1 C2 177.92(11) . . . . ?
C20 C21 C22 C23 1.6(3) . . . . ?
C6 C5 C4 C3 -0.5(3) . . . . ?
C2 C3 C4 C5 0.2(3) . . . . ?
C34 C33 C32 C31 1.1(2) . . . . ?
C38 C33 C32 C31 -179.35(17) . . . . ?
Ga1 C33 C32 C31 58.13(12) . . . . ?
C34 C33 C32 C37 -175.30(17) . . . . ?
C38 C33 C32 C37 4.3(3) . . . . ?
Ga1 C33 C32 C37 -118.27(17) . . . . ?
C34 C33 C32 Ga1 -57.03(12) . . . . ?
C38 C33 C32 Ga1 122.52(19) . . . . ?
C35 C31 C32 C33 -0.10(19) . . . . ?
C36 C31 C32 C33 -175.25(17) . . . . ?
Ga1 C31 C32 C33 -56.56(12) . . . . ?
C35 C31 C32 C37 176.32(17) . . . . ?
C36 C31 C32 C37 1.2(3) . . . . ?
Ga1 C31 C32 C37 119.86(17) . . . . ?
C35 C31 C32 Ga1 56.46(11) . . . . ?
C36 C31 C32 Ga1 -118.69(17) . . . . ?
C21 C22 C23 C24 -0.9(3) . . . . ?
C19 C24 C23 C22 -1.0(3) . . . . ?
C28 C24 C23 C22 -177.88(16) . . . . ?
C32 C31 C35 C34 -0.90(19) . . . . ?
C36 C31 C35 C34 174.11(17) . . . . ?
Ga1 C31 C35 C34 63.40(11) . . . . ?
C32 C31 C35 C40 168.47(18) . . . . ?
C36 C31 C35 C40 -16.5(3) . . . . ?
Ga1 C31 C35 C40 -127.2(2) . . . . ?
C32 C31 C35 Ga1 -64.30(12) . . . . ?
C36 C31 C35 Ga1 110.71(18) . . . . ?
C9 C8 C13 C15 71.0(2) . . . . ?
C7 C8 C13 C15 -110.4(2) . . . . ?
C9 C8 C13 C14 -53.4(3) . . . . ?
C7 C8 C13 C14 125.3(2) . . . . ?
C23 C24 C28 C29 -47.1(3) . . . . ?
C19 C24 C28 C29 136.1(2) . . . . ?
C23 C24 C28 C30 76.3(2) . . . . ?
C19 C24 C28 C30 -100.5(2) . . . . ?
C21 C20 C25 C27 -62.0(2) . . . . ?
C19 C20 C25 C27 116.06(18) . . . . ?
C21 C20 C25 C26 61.3(2) . . . . ?
C19 C20 C25 C26 -120.61(18) . . . . ?
C32 C33 C34 C35 -1.63(19) . . . . ?
C38 C33 C34 C35 178.82(17) . . . . ?
Ga1 C33 C34 C35 -68.88(12) . . . . ?
C32 C33 C34 C39 -165.87(18) . . . . ?
C38 C33 C34 C39 14.6(3) . . . . ?
Ga1 C33 C34 C39 126.9(2) . . . . ?
C32 C33 C34 Ga1 67.25(13) . . . . ?
C38 C33 C34 Ga1 -112.31(18) . . . . ?
C31 C35 C34 C33 1.55(19) . . . . ?
C40 C35 C34 C33 -168.12(17) . . . . ?
Ga1 C35 C34 C33 73.80(12) . . . . ?
C31 C35 C34 C39 165.85(17) . . . . ?
C40 C35 C34 C39 -3.8(3) . . . . ?
Ga1 C35 C34 C39 -121.90(19) . . . . ?
C31 C35 C34 Ga1 -72.25(12) . . . . ?
C40 C35 C34 Ga1 118.08(18) . . . . ?
